data_7241572
loop_
_publ_author_name
'Lombard, Jean'
'Smith, Vincent J.'
'le Roex, Tanya'
'Haynes, Delia A.'

_publ_section_title
;
 Crystallisation of organic salts by sublimation: salt formation from the
 gas phase
;
_journal_issue 45
_journal_name_full CrystEngComm
_journal_page_first 7826
_journal_page_last 7831
_journal_paper_doi 10.1039/D0CE01470B
_journal_volume 22
_journal_year 2020
_chemical_formula_moiety 'C10 H10 N2, 2(C2 H O4)'
_chemical_formula_sum 'C14 H12 N2 O8'
_chemical_formula_weight 336.26
_chemical_name_common '4,4-bipyridinium bis(hydrogen oxalate)'
_space_group_crystal_system triclinic
_space_group_IT_number 2
_space_group_name_Hall '-P 1'
_space_group_name_H-M_alt 'P -1'
_atom_sites_solution_hydrogens mixed
_atom_sites_solution_primary direct
_atom_sites_solution_secondary difmap
_audit_creation_method SHELXL-2018/3
_audit_update_record
;
2019-12-05 deposited with the CCDC.	2020-10-23 downloaded from the CCDC.
;
_cell_angle_alpha 116.121(1)
_cell_angle_beta 96.721(1)
_cell_angle_gamma 98.409(1)
_cell_formula_units_Z 1
_cell_length_a 3.7614(3)
_cell_length_b 9.8932(7)
_cell_length_c 10.4498(7)
_cell_measurement_reflns_used 2579
_cell_measurement_temperature 298(2)
_cell_measurement_theta_max 28.35
_cell_measurement_theta_min 2.35
_cell_volume 338.11(4)
_computing_cell_refinement 'SAINT V8.37A (Bruker, 2016)'
_computing_data_collection 'APEX3 (Bruker, 2017)'
_computing_data_reduction 'SAINT V8.37A (Bruker, 2016)'
_computing_molecular_graphics 'X-seed (Barbour, 2001; Atwood & barbour, 2003)'
_computing_structure_refinement 'SHELXL-2018/3 (Sheldrick, 2018)'
_computing_structure_solution 'SHELXT 2018/2 (Sheldrick, 2018)'
_diffrn_ambient_temperature 298(2)
_diffrn_detector 'CCD area detector'
_diffrn_detector_type 'Bruker APEX II'
_diffrn_measured_fraction_theta_full 0.994
_diffrn_measured_fraction_theta_max 0.992
_diffrn_measurement_device 'three-circle diffractometer'
_diffrn_measurement_device_type 'Bruker APEX DUO CCD area-detector'
_diffrn_measurement_method '\f and \w scans'
_diffrn_radiation_monochromator 'multilayer mirror optics'
_diffrn_radiation_type MoK\a
_diffrn_radiation_wavelength 0.71073
_diffrn_reflns_av_R_equivalents 0.0177
_diffrn_reflns_av_unetI/netI 0.0164
_diffrn_reflns_Laue_measured_fraction_full 0.994
_diffrn_reflns_Laue_measured_fraction_max 0.992
_diffrn_reflns_limit_h_max 5
_diffrn_reflns_limit_h_min -5
_diffrn_reflns_limit_k_max 13
_diffrn_reflns_limit_k_min -13
_diffrn_reflns_limit_l_max 13
_diffrn_reflns_limit_l_min -13
_diffrn_reflns_number 5441
_diffrn_reflns_point_group_measured_fraction_full 0.994
_diffrn_reflns_point_group_measured_fraction_max 0.992
_diffrn_reflns_theta_full 25.242
_diffrn_reflns_theta_max 28.412
_diffrn_reflns_theta_min 2.217
_diffrn_source 'microfocus sealed tube'
_diffrn_source_type 'Incoatec I\mS microsource'
_diffrn_standards_number 0
_exptl_absorpt_coefficient_mu 0.138
_exptl_absorpt_correction_T_max 1.0000
_exptl_absorpt_correction_T_min 0.9614
_exptl_absorpt_correction_type multi-scan
_exptl_absorpt_process_details 'SADABS, 2016/2'
_exptl_crystal_colour colourless
_exptl_crystal_density_diffrn 1.651
_exptl_crystal_density_method 'not measured'
_exptl_crystal_description plate
_exptl_crystal_F_000 174
_exptl_crystal_size_max 0.335
_exptl_crystal_size_mid 0.054
_exptl_crystal_size_min 0.050
_refine_diff_density_max 0.373
_refine_diff_density_min -0.230
_refine_diff_density_rms 0.054
_refine_ls_extinction_method none
_refine_ls_goodness_of_fit_ref 1.098
_refine_ls_hydrogen_treatment mixed
_refine_ls_matrix_type full
_refine_ls_number_parameters 117
_refine_ls_number_reflns 1679
_refine_ls_number_restraints 0
_refine_ls_restrained_S_all 1.098
_refine_ls_R_factor_all 0.0457
_refine_ls_R_factor_gt 0.0409
_refine_ls_shift/su_max 0.000
_refine_ls_shift/su_mean 0.000
_refine_ls_structure_factor_coef Fsqd
_refine_ls_weighting_details 'w=1/[\s^2^(Fo^2^)+(0.0767P)^2^+0.0605P] where P=(Fo^2^+2Fc^2^)/3'
_refine_ls_weighting_scheme calc
_refine_ls_wR_factor_gt 0.1215
_refine_ls_wR_factor_ref 0.1264
_reflns_Friedel_coverage 0.000
_reflns_number_gt 1462
_reflns_number_total 1679
_reflns_threshold_expression 'I > 2\s(I)'
_cod_data_source_file d0ce01470b2.cif
_cod_data_source_block 2a_RT
_cod_database_code 7241572
_shelx_shelxl_version_number 2018/3
_shelx_space_group_comment
;
The symmetry employed for this shelxl refinement is uniquely defined
by the following loop, which should always be used as a source of
symmetry information in preference to the above space-group names.
They are only intended as comments.
;
_shelx_estimated_absorpt_t_min 0.955
_shelx_estimated_absorpt_t_max 0.993

loop_
_space_group_symop_operation_xyz
'x, y, z'
'-x, -y, -z'

loop_
_atom_site_label
_atom_site_type_symbol
_atom_site_fract_x
_atom_site_fract_y
_atom_site_fract_z
_atom_site_U_iso_or_equiv
_atom_site_adp_type
_atom_site_occupancy
_atom_site_site_symmetry_order
_atom_site_calc_flag
_atom_site_refinement_flags_posn
_atom_site_refinement_flags_adp
_atom_site_refinement_flags_occupancy
_atom_site_disorder_assembly
_atom_site_disorder_group
O1 O 0.3229(3) 0.12529(12) 0.42171(11) 0.0425(3) Uani 1 1 d . . . . .
H1 H 0.172(6) 0.056(2) 0.435(2) 0.058(6) Uiso 1 1 d . . . . .
O2 O 0.6625(3) 0.36032(12) 0.54678(12) 0.0467(3) Uani 1 1 d . . . . .
C3 C 0.4549(4) 0.25376(15) 0.54385(14) 0.0294(3) Uani 1 1 d . . . . .
C4 C 0.3274(4) 0.25881(14) 0.68123(13) 0.0268(3) Uani 1 1 d . . . . .
O5 O 0.1096(3) 0.14192(11) 0.66370(11) 0.0415(3) Uani 1 1 d . . . . .
O6 O 0.4552(3) 0.38024(11) 0.79675(11) 0.0364(3) Uani 1 1 d . . . . .
N7 N 0.9346(3) 0.63060(12) 0.84844(12) 0.0279(3) Uani 1 1 d . . . . .
H7 H 0.758(6) 0.523(3) 0.810(3) 0.068(7) Uiso 1 1 d . . . . .
C8 C 1.0442(4) 0.68630(15) 0.76027(15) 0.0357(3) Uani 1 1 d . . . . .
H8 H 0.970693 0.626659 0.659852 0.043 Uiso 1 1 calc R U . . .
C9 C 1.2661(4) 0.83206(15) 0.81813(14) 0.0312(3) Uani 1 1 d . . . . .
H9 H 1.339803 0.870800 0.756594 0.037 Uiso 1 1 calc R U . . .
C10 C 1.3800(3) 0.92120(12) 0.96810(12) 0.0209(3) Uani 1 1 d . . . . .
C11 C 1.2596(4) 0.85835(14) 1.05600(14) 0.0278(3) Uani 1 1 d . . . . .
H11 H 1.330802 0.914617 1.156784 0.033 Uiso 1 1 calc R U . . .
C12 C 1.0345(4) 0.71241(14) 0.99282(14) 0.0287(3) Uani 1 1 d . . . . .
H12 H 0.952329 0.671073 1.051376 0.034 Uiso 1 1 calc R U . . .

loop_
_atom_site_aniso_label
_atom_site_aniso_U_11
_atom_site_aniso_U_22
_atom_site_aniso_U_33
_atom_site_aniso_U_23
_atom_site_aniso_U_13
_atom_site_aniso_U_12
O1 0.0600(7) 0.0291(5) 0.0227(5) 0.0051(4) 0.0121(5) -0.0158(5)
O2 0.0634(7) 0.0317(5) 0.0315(6) 0.0106(4) 0.0121(5) -0.0170(5)
C3 0.0348(7) 0.0243(6) 0.0236(6) 0.0095(5) 0.0058(5) -0.0034(5)
C4 0.0314(6) 0.0218(6) 0.0220(6) 0.0082(5) 0.0052(5) -0.0023(4)
O5 0.0545(7) 0.0278(5) 0.0279(5) 0.0070(4) 0.0105(4) -0.0147(4)
O6 0.0466(6) 0.0259(5) 0.0237(5) 0.0055(4) 0.0070(4) -0.0099(4)
N7 0.0298(5) 0.0194(5) 0.0293(6) 0.0095(4) 0.0047(4) -0.0022(4)
C8 0.0459(8) 0.0254(6) 0.0232(6) 0.0064(5) 0.0037(5) -0.0098(5)
C9 0.0409(7) 0.0247(6) 0.0210(6) 0.0089(5) 0.0059(5) -0.0073(5)
C10 0.0201(5) 0.0183(5) 0.0225(6) 0.0088(4) 0.0045(4) 0.0009(4)
C11 0.0360(7) 0.0222(6) 0.0207(6) 0.0095(5) 0.0032(5) -0.0030(5)
C12 0.0344(7) 0.0228(6) 0.0286(6) 0.0140(5) 0.0065(5) -0.0011(5)

loop_
_atom_type_symbol
_atom_type_description
_atom_type_scat_dispersion_real
_atom_type_scat_dispersion_imag
_atom_type_scat_source
C C 0.0033 0.0016 'International Tables Vol C Tables 4.2.6.8 and 6.1.1.4'
H H 0.0000 0.0000 'International Tables Vol C Tables 4.2.6.8 and 6.1.1.4'
N N 0.0061 0.0033 'International Tables Vol C Tables 4.2.6.8 and 6.1.1.4'
O O 0.0106 0.0060 'International Tables Vol C Tables 4.2.6.8 and 6.1.1.4'

loop_
_geom_angle_atom_site_label_1
_geom_angle_atom_site_label_2
_geom_angle_atom_site_label_3
_geom_angle
_geom_angle_site_symmetry_1
_geom_angle_site_symmetry_3
_geom_angle_publ_flag
C3 O1 H1 111.8(14) . . ?
O2 C3 O1 121.10(12) . . ?
O2 C3 C4 122.69(12) . . ?
O1 C3 C4 116.22(11) . . ?
O5 C4 O6 127.51(12) . . ?
O5 C4 C3 116.53(11) . . ?
O6 C4 C3 115.96(11) . . ?
C12 N7 C8 121.73(11) . . ?
C12 N7 H7 115.4(14) . . ?
C8 N7 H7 122.8(14) . . ?
N7 C8 C9 120.11(12) . . ?
N7 C8 H8 119.9 . . ?
C9 C8 H8 119.9 . . ?
C8 C9 C10 120.23(12) . . ?
C8 C9 H9 119.9 . . ?
C10 C9 H9 119.9 . . ?
C9 C10 C11 117.73(11) . . ?
C9 C10 C10 120.72(13) . 2_877 ?
C11 C10 C10 121.55(13) . 2_877 ?
C12 C11 C10 119.85(12) . . ?
C12 C11 H11 120.1 . . ?
C10 C11 H11 120.1 . . ?
N7 C12 C11 120.35(12) . . ?
N7 C12 H12 119.8 . . ?
C11 C12 H12 119.8 . . ?

loop_
_geom_bond_atom_site_label_1
_geom_bond_atom_site_label_2
_geom_bond_distance
_geom_bond_site_symmetry_2
_geom_bond_publ_flag
O1 C3 1.3152(15) . ?
O1 H1 0.89(2) . ?
O2 C3 1.2029(16) . ?
C3 C4 1.5488(19) . ?
C4 O5 1.2422(15) . ?
C4 O6 1.2449(15) . ?
N7 C12 1.3326(17) . ?
N7 C8 1.3387(18) . ?
N7 H7 1.04(2) . ?
C8 C9 1.3797(17) . ?
C8 H8 0.9300 . ?
C9 C10 1.3902(17) . ?
C9 H9 0.9300 . ?
C10 C11 1.3976(16) . ?
C10 C10 1.491(2) 2_877 ?
C11 C12 1.3818(17) . ?
C11 H11 0.9300 . ?
C12 H12 0.9300 . ?

loop_
_geom_hbond_atom_site_label_D
_geom_hbond_atom_site_label_H
_geom_hbond_atom_site_label_A
_geom_hbond_distance_DH
_geom_hbond_distance_HA
_geom_hbond_distance_DA
_geom_hbond_angle_DHA
_geom_hbond_site_symmetry_A
_geom_hbond_publ_flag
O1 H1 O5 0.89(2) 2.21(2) 2.6857(14) 112.7(17) . yes
O1 H1 O5 0.89(2) 1.84(2) 2.5993(14) 142(2) 2_556 yes
N7 H7 O6 1.04(2) 1.62(3) 2.6392(14) 163(2) . yes

loop_
_geom_torsion_atom_site_label_1
_geom_torsion_atom_site_label_2
_geom_torsion_atom_site_label_3
_geom_torsion_atom_site_label_4
_geom_torsion
_geom_torsion_site_symmetry_1
_geom_torsion_site_symmetry_2
_geom_torsion_site_symmetry_3
_geom_torsion_site_symmetry_4
_geom_torsion_publ_flag
O2 C3 C4 O5 179.28(13) . . . . ?
O1 C3 C4 O5 -0.65(19) . . . . ?
O2 C3 C4 O6 -0.6(2) . . . . ?
O1 C3 C4 O6 179.49(12) . . . . ?
C12 N7 C8 C9 -0.1(2) . . . . ?
N7 C8 C9 C10 0.6(2) . . . . ?
C8 C9 C10 C11 -0.5(2) . . . . ?
C8 C9 C10 C10 179.94(14) . . . 2_877 ?
C9 C10 C11 C12 -0.15(19) . . . . ?
C10 C10 C11 C12 179.41(13) 2_877 . . . ?
C8 N7 C12 C11 -0.6(2) . . . . ?
C10 C11 C12 N7 0.7(2) . . . . ?
